data_7117582
loop_
_publ_author_name
'Son, Jung-Ho'
'Casey, William H.'

_publ_section_title
;
 A new Keggin-like niobium-phosphate cluster that reacts reversibly with
 hydrogen peroxide.
;
_journal_issue 64
_journal_name_full 'Chemical communications (Cambridge, England)'
_journal_page_first 12744
_journal_page_last 12747
_journal_paper_doi 10.1039/c5cc03782d
_journal_volume 51
_journal_year 2015
_chemical_formula_sum 'C36 H108 N9 Nb9 O69.5 P5'
_chemical_formula_weight 2770.35
_chemical_name_systematic 'tetramethyalmmonium nonaniobopentaphosphate'
_space_group_crystal_system monoclinic
_space_group_IT_number 14
_space_group_name_Hall '-P 2ybc'
_space_group_name_H-M_alt 'P 1 21/c 1'
_symmetry_space_group_name_Hall '-P 2ybc'
_symmetry_space_group_name_H-M 'P 1 21/c 1'
_atom_sites_solution_hydrogens geom
_audit_creation_method SHELXL-2014/7
_audit_update_record
;
2015-05-02 deposited with the CCDC.
2015-06-25 downloaded from the CCDC.
;
_cell_angle_alpha 90
_cell_angle_beta 91.7420(10)
_cell_angle_gamma 90
_cell_formula_units_Z 4
_cell_length_a 27.347(2)
_cell_length_b 15.4386(12)
_cell_length_c 24.5428(19)
_cell_measurement_reflns_used 9318
_cell_measurement_temperature 93(2)
_cell_measurement_theta_max 27.52
_cell_measurement_theta_min 2.23
_cell_volume 10357.2(14)
_computing_cell_refinement 'Bruker SAINT'
_computing_data_collection 'Bruker APEX2'
_computing_data_reduction 'Bruker SAINT'
_computing_structure_refinement 'SHELXL-2014/7 (Sheldrick, 2014)'
_computing_structure_solution 'SHELXS-97 (Sheldrick, 2008)'
_diffrn_ambient_temperature 93(2)
_diffrn_measured_fraction_theta_full 0.999
_diffrn_measured_fraction_theta_max 0.998
_diffrn_measurement_device_type 'Bruker APEX-II CCD'
_diffrn_measurement_method '\f and \w scans'
_diffrn_radiation_type MoK\a
_diffrn_radiation_wavelength 0.71073
_diffrn_reflns_av_R_equivalents 0.0417
_diffrn_reflns_av_unetI/netI 0.0332
_diffrn_reflns_Laue_measured_fraction_full 0.999
_diffrn_reflns_Laue_measured_fraction_max 0.998
_diffrn_reflns_limit_h_max 35
_diffrn_reflns_limit_h_min -35
_diffrn_reflns_limit_k_max 20
_diffrn_reflns_limit_k_min -20
_diffrn_reflns_limit_l_max 31
_diffrn_reflns_limit_l_min -31
_diffrn_reflns_number 118377
_diffrn_reflns_point_group_measured_fraction_full 0.999
_diffrn_reflns_point_group_measured_fraction_max 0.998
_diffrn_reflns_theta_full 25.242
_diffrn_reflns_theta_max 27.564
_diffrn_reflns_theta_min 2.121
_diffrn_source 'sealed tube'
_exptl_absorpt_coefficient_mu 1.141
_exptl_absorpt_correction_T_max 0.7456
_exptl_absorpt_correction_T_min 0.6225
_exptl_absorpt_correction_type multi-scan
_exptl_crystal_colour colorless
_exptl_crystal_density_diffrn 1.777
_exptl_crystal_description plate
_exptl_crystal_F_000 5548
_exptl_crystal_recrystallization_method 'Re-crystallisation from solvent: ethanol'
_exptl_crystal_size_max 0.641
_exptl_crystal_size_mid 0.308
_exptl_crystal_size_min 0.086
_refine_diff_density_max 2.670
_refine_diff_density_min -1.321
_refine_diff_density_rms 0.165
_refine_ls_extinction_method none
_refine_ls_goodness_of_fit_ref 1.037
_refine_ls_hydrogen_treatment constr
_refine_ls_matrix_type full
_refine_ls_number_parameters 1212
_refine_ls_number_reflns 23883
_refine_ls_number_restraints 0
_refine_ls_restrained_S_all 1.037
_refine_ls_R_factor_all 0.0695
_refine_ls_R_factor_gt 0.0504
_refine_ls_shift/su_max 0.150
_refine_ls_shift/su_mean 0.001
_refine_ls_structure_factor_coef Fsqd
_refine_ls_weighting_details 'w=1/[\s^2^(Fo^2^)+(0.0708P)^2^+76.0136P] where P=(Fo^2^+2Fc^2^)/3'
_refine_ls_weighting_scheme calc
_refine_ls_wR_factor_gt 0.1328
_refine_ls_wR_factor_ref 0.1496
_reflns_Friedel_coverage 0.000
_reflns_number_gt 18801
_reflns_number_total 23883
_reflns_threshold_expression 'I > 2\s(I)'
_cod_data_source_file c5cc03782d2.cif
_cod_data_source_block p21c-mulit
_cod_depositor_comments
;
The following automatic conversions were performed:

'_exptl_absorpt_correction_type' value 'multi scan' changed to
'multi-scan' according to
/usr/data/users/saulius/crontab/automatic-downloads/current/RSC/lib/dictionaries/cif_core.dic
dictionary named 'cif_core.dic' version 2.4.2 from 2011-04-26.

Automatic conversion script
Id: cif_fix_values 3271 2015-04-21 07:52:19Z andrius 
;
_cod_original_cell_volume 10357.0(14)
_cod_original_formula_sum 'C36 H108 N9 Nb9 O69.50 P5'
_cod_database_code 7117582
_shelx_shelxl_version_number 2014/7
_shelx_space_group_comment
;
The symmetry employed for this shelxl refinement is uniquely defined
by the following loop, which should always be used as a source of
symmetry information in preference to the above space-group names.
They are only intended as comments.
;
_shelx_estimated_absorpt_t_min 0.528
_shelx_estimated_absorpt_t_max 0.908

loop_
_space_group_symop_operation_xyz
'x, y, z'
'-x, y+1/2, -z+1/2'
'-x, -y, -z'
'x, -y-1/2, z-1/2'

loop_
_atom_site_label
_atom_site_type_symbol
_atom_site_fract_x
_atom_site_fract_y
_atom_site_fract_z
_atom_site_U_iso_or_equiv
_atom_site_adp_type
_atom_site_occupancy
_atom_site_site_symmetry_order
_atom_site_calc_flag
_atom_site_refinement_flags_posn
_atom_site_refinement_flags_adp
Nb1 Nb 0.31926(2) 1.00515(3) 0.22324(2) 0.02031(10) Uani 1 1 d . .
Nb2 Nb 0.20969(2) 0.93278(3) 0.26389(2) 0.01812(10) Uani 1 1 d . .
Nb3 Nb 0.14726(2) 1.08756(3) 0.16765(2) 0.01897(10) Uani 1 1 d . .
Nb4 Nb 0.14742(2) 0.99784(3) 0.03054(2) 0.02167(11) Uani 1 1 d . .
Nb5 Nb 0.28048(2) 1.05819(3) 0.02473(2) 0.01865(10) Uani 1 1 d . .
Nb6 Nb 0.31199(2) 0.84676(3) 0.02080(2) 0.01719(10) Uani 1 1 d . .
Nb7 Nb 0.26122(2) 0.69337(3) 0.13683(2) 0.01943(10) Uani 1 1 d . .
Nb8 Nb 0.14814(2) 0.76404(3) 0.17320(2) 0.01874(10) Uani 1 1 d . .
Nb9 Nb 0.18802(2) 0.76136(3) 0.03209(2) 0.02044(10) Uani 1 1 d . .
P1 P 0.26266(5) 1.16910(9) 0.14644(6) 0.0227(3) Uani 1 1 d . .
P2 P 0.37629(5) 0.98438(9) 0.09798(5) 0.0190(3) Uani 1 1 d . .
P3 P 0.07126(5) 0.93207(10) 0.12513(6) 0.0235(3) Uani 1 1 d . .
P4 P 0.30573(5) 0.80059(10) 0.25520(5) 0.0216(3) Uani 1 1 d . .
P5 P 0.22985(4) 0.92074(8) 0.12483(5) 0.0148(2) Uani 1 1 d . .
O1 O 0.36758(15) 1.0534(3) 0.26058(18) 0.0348(10) Uani 1 1 d . .
O2 O 0.26851(14) 1.0072(3) 0.27517(15) 0.0234(8) Uani 1 1 d . .
O3 O 0.33707(13) 0.8831(3) 0.24823(15) 0.0238(8) Uani 1 1 d . .
O4 O 0.35497(13) 0.9750(3) 0.15510(15) 0.0227(8) Uani 1 1 d . .
O5 O 0.29411(15) 1.1104(3) 0.18382(17) 0.0285(9) Uani 1 1 d . .
O6 O 0.25211(12) 0.9357(2) 0.18218(13) 0.0167(7) Uani 1 1 d . .
O7 O 0.18582(15) 0.9368(3) 0.32956(15) 0.0258(8) Uani 1 1 d . .
O8 O 0.17109(13) 1.0267(2) 0.22967(15) 0.0207(7) Uani 1 1 d . .
O9 O 0.16915(13) 0.8421(2) 0.22771(15) 0.0210(7) Uani 1 1 d . .
O10 O 0.25686(13) 0.8294(3) 0.27920(14) 0.0220(8) Uani 1 1 d . .
O11 O 0.11395(14) 1.1724(3) 0.19540(17) 0.0260(8) Uani 1 1 d . .
O12 O 0.20822(14) 1.1566(2) 0.16080(16) 0.0248(8) Uani 1 1 d . .
O13 O 0.13412(14) 1.1089(3) 0.08184(15) 0.0242(8) Uani 1 1 d . .
O14 O 0.08729(14) 1.0118(3) 0.16026(16) 0.0246(8) Uani 1 1 d . .
O15 O 0.18450(12) 0.9792(2) 0.11659(14) 0.0173(7) Uani 1 1 d . .
O16 O 0.11506(15) 1.0316(3) -0.02852(16) 0.0307(9) Uani 1 1 d . .
O17 O 0.08436(14) 0.9543(3) 0.06678(17) 0.0274(8) Uani 1 1 d . .
O18 O 0.16192(14) 0.8780(3) 0.01852(15) 0.0245(8) Uani 1 1 d . .
O19 O 0.21027(14) 1.0471(3) 0.01219(15) 0.0241(8) Uani 1 1 d . .
O20 O 0.29372(15) 1.1369(3) -0.02414(16) 0.0287(9) Uani 1 1 d . .
O21 O 0.30258(13) 0.9565(2) -0.01472(14) 0.0195(7) Uani 1 1 d . .
O22 O 0.34809(13) 1.0537(2) 0.06566(16) 0.0225(8) Uani 1 1 d . .
O23 O 0.26645(15) 1.1416(3) 0.08635(16) 0.0279(9) Uani 1 1 d . .
O24 O 0.26737(12) 0.9392(2) 0.08141(13) 0.0165(7) Uani 1 1 d . .
O25 O 0.34966(13) 0.7903(2) -0.02417(14) 0.0217(8) Uani 1 1 d . .
O26 O 0.36920(13) 0.8974(2) 0.06751(14) 0.0204(7) Uani 1 1 d . .
O27 O 0.31175(13) 0.7665(2) 0.09128(15) 0.0217(8) Uani 1 1 d . .
O28 O 0.24989(13) 0.7982(2) 0.00158(14) 0.0199(7) Uani 1 1 d . .
O29 O 0.29225(15) 0.5940(3) 0.14731(17) 0.0284(9) Uani 1 1 d . .
O30 O 0.29671(14) 0.7605(3) 0.19827(15) 0.0235(8) Uani 1 1 d . .
O31 O 0.20311(13) 0.6826(2) 0.17783(15) 0.0229(8) Uani 1 1 d . .
O32 O 0.23001(13) 0.6713(2) 0.06863(15) 0.0210(7) Uani 1 1 d . .
O33 O 0.21291(12) 0.8248(2) 0.11902(13) 0.0162(7) Uani 1 1 d . .
O34 O 0.10372(14) 0.6991(3) 0.20413(17) 0.0259(8) Uani 1 1 d . .
O35 O 0.13871(14) 0.7238(3) 0.09005(16) 0.0242(8) Uani 1 1 d . .
O36 O 0.10081(14) 0.8536(3) 0.14474(16) 0.0252(8) Uani 1 1 d . .
O37 O 0.16102(14) 0.7029(3) -0.02146(16) 0.0277(9) Uani 1 1 d . .
O38 O 0.27743(15) 1.2627(3) 0.15416(17) 0.0284(9) Uani 1 1 d . .
O39 O 0.43012(13) 1.0065(3) 0.10310(15) 0.0245(8) Uani 1 1 d . .
O40 O 0.01744(14) 0.9141(3) 0.13059(18) 0.0320(9) Uani 1 1 d . .
O41 O 0.33210(15) 0.7359(3) 0.29168(16) 0.0290(9) Uani 1 1 d . .
O42 O 0.33568(19) 0.3172(3) 0.2363(2) 0.0461(12) Uani 1 1 d . .
O43 O 0.4461(2) 0.5564(4) 0.0358(3) 0.072(2) Uani 1 1 d . .
O44 O 0.3342(2) 0.5754(3) 0.2485(2) 0.0434(12) Uani 1 1 d . .
O45 O 0.48654(18) 0.8766(4) 0.0584(2) 0.0544(15) Uani 1 1 d . .
O46 O 0.4228(2) 0.9196(5) 0.3398(3) 0.075(2) Uani 1 1 d . .
O47 O 0.0409(2) 0.2732(4) 0.2310(2) 0.0525(14) Uani 1 1 d . .
O48 O 0.44238(17) 0.7336(3) 0.0082(2) 0.0476(13) Uani 1 1 d . .
O49 O 0.3885(2) 0.2085(4) 0.3056(2) 0.0535(14) Uani 1 1 d . .
O50 O 0.1214(2) 0.5859(4) 0.9101(2) 0.0610(17) Uani 1 1 d . .
O51 O 1.0081(2) 0.7477(4) 0.1718(3) 0.0582(15) Uani 1 1 d . .
O52 O 0.39492(17) 0.7555(4) 0.37496(19) 0.0455(12) Uani 1 1 d . .
O53 O 0.4029(2) 0.3210(4) 0.9159(2) 0.0549(14) Uani 1 1 d . .
O54 O 0.3641(3) 0.4993(4) 0.1065(2) 0.0667(18) Uani 1 1 d . .
O55 O 0.3172(3) 0.3028(4) 0.9705(2) 0.0683(19) Uani 1 1 d . .
O56 O 0.1089(2) 0.4005(4) 0.2763(3) 0.0617(16) Uani 1 1 d . .
O57 O 0.2764(2) 0.4389(4) 0.2848(3) 0.0588(15) Uani 1 1 d . .
O58 O 0.3994(2) 0.4476(5) 0.2084(3) 0.076(2) Uani 1 1 d . .
O59 O 0.0561(2) 0.6891(5) 0.3024(3) 0.0713(18) Uani 1 1 d . .
O60 O 0.1854(3) 0.2341(4) 0.0160(3) 0.0749(19) Uani 1 1 d . .
O61 O 0.2959(3) 0.3664(5) 0.0706(3) 0.092(3) Uani 1 1 d . .
O62 O 0.5465(2) 0.5266(4) 0.0669(3) 0.0726(19) Uani 1 1 d . .
O63 O 0.0788(2) 0.1021(9) 0.8828(3) 0.135(5) Uani 1 1 d . .
O64 O 0.5035(2) 0.9579(7) 0.2788(3) 0.109(3) Uani 1 1 d . .
O65 O 0.0508(4) 0.6484(9) 0.0698(4) 0.152(5) Uani 1 1 d . .
O66 O 0.0816(5) 0.2659(9) 0.8880(6) 0.035(5) Uani 0.302(18) 1 d . .
O67 O 0.0302(6) 0.4950(16) 0.0429(7) 0.244(9) Uani 1 1 d . .
O68 O 0.0849(6) 0.4593(12) 0.9732(4) 0.216(9) Uani 1 1 d . .
O69 O 0.1061(7) 0.3337(13) 0.9905(7) 0.033(7) Uani 0.23(2) 1 d . .
O70 O 0.1079(7) 0.254(3) 0.9387(12) 0.41(4) Uani 0.81(4) 1 d . .
O71 O 0.45698(15) 0.0583(3) 0.20506(18) 0.0359(10) Uani 1 1 d . .
N1 N 0.00908(19) 0.8236(4) 0.9505(2) 0.0353(12) Uani 1 1 d . .
N2 N 0.2894(2) 0.5617(3) 0.9414(2) 0.0298(11) Uani 1 1 d . .
N3 N 0.40638(18) 0.4853(4) 0.3951(2) 0.0290(11) Uani 1 1 d . .
N4 N 0.1939(2) 0.6266(3) 0.34871(19) 0.0307(11) Uani 1 1 d . .
N5 N 0.0383(2) 0.9858(4) 0.2980(3) 0.0417(14) Uani 1 1 d . .
N6 N 0.2203(2) 0.2299(4) 0.3409(2) 0.0370(13) Uani 1 1 d . .
N7 N 0.1639(2) 0.4420(3) 0.1382(2) 0.0306(11) Uani 1 1 d . .
N8 N 0.4390(2) 0.2525(4) 0.0823(2) 0.0376(13) Uani 1 1 d . .
N9 N 0.4554(2) 0.7294(4) 0.1899(3) 0.0452(15) Uani 1 1 d . .
C1 C 0.0174(5) 0.9077(7) 0.9216(6) 0.099(4) Uani 1 1 d . .
H1A H -0.0097 0.9474 0.9285 0.148 Uiso 1 1 calc R U
H1B H 0.0191 0.8972 0.8824 0.148 Uiso 1 1 calc R U
H1C H 0.0481 0.9336 0.9352 0.148 Uiso 1 1 calc R U
C2 C -0.0113(4) 0.8462(12) 1.0021(5) 0.130(7) Uani 1 1 d . .
H2A H -0.0362 0.8913 0.9965 0.195 Uiso 1 1 calc R U
H2B H 0.0148 0.8677 1.0268 0.195 Uiso 1 1 calc R U
H2C H -0.0263 0.7948 1.0181 0.195 Uiso 1 1 calc R U
C3 C -0.0245(3) 0.7731(7) 0.9160(4) 0.072(3) Uani 1 1 d . .
H3A H -0.0364 0.7234 0.9366 0.107 Uiso 1 1 calc R U
H3B H -0.0074 0.7525 0.8839 0.107 Uiso 1 1 calc R U
H3C H -0.0522 0.8094 0.9042 0.107 Uiso 1 1 calc R U
C4 C 0.0574(2) 0.7811(5) 0.9568(3) 0.0473(18) Uani 1 1 d . .
H4A H 0.0788 0.8161 0.9808 0.071 Uiso 1 1 calc R U
H4B H 0.0720 0.7756 0.9210 0.071 Uiso 1 1 calc R U
H4C H 0.0533 0.7235 0.9727 0.071 Uiso 1 1 calc R U
C5 C 0.2423(3) 0.5248(5) 0.9603(4) 0.051(2) Uani 1 1 d . .
H5A H 0.2200 0.5155 0.9289 0.077 Uiso 1 1 calc R U
H5B H 0.2274 0.5653 0.9857 0.077 Uiso 1 1 calc R U
H5C H 0.2487 0.4695 0.9788 0.077 Uiso 1 1 calc R U
C6 C 0.2778(2) 0.6458(4) 0.9141(2) 0.0306(13) Uani 1 1 d . .
H6A H 0.3081 0.6726 0.9020 0.046 Uiso 1 1 calc R U
H6B H 0.2619 0.6845 0.9398 0.046 Uiso 1 1 calc R U
H6C H 0.2558 0.6356 0.8825 0.046 Uiso 1 1 calc R U
C7 C 0.3118(3) 0.5020(4) 0.9020(3) 0.0396(15) Uani 1 1 d . .
H7A H 0.3430 0.5261 0.8905 0.059 Uiso 1 1 calc R U
H7B H 0.2897 0.4949 0.8702 0.059 Uiso 1 1 calc R U
H7C H 0.3176 0.4456 0.9194 0.059 Uiso 1 1 calc R U
C8 C 0.3227(3) 0.5766(5) 0.9892(3) 0.051(2) Uani 1 1 d . .
H8A H 0.3283 0.5218 1.0086 0.076 Uiso 1 1 calc R U
H8B H 0.3079 0.6185 1.0138 0.076 Uiso 1 1 calc R U
H8C H 0.3540 0.5993 0.9770 0.076 Uiso 1 1 calc R U
C9 C 0.3985(3) 0.3897(5) 0.3983(3) 0.0471(17) Uani 1 1 d . .
H9A H 0.3722 0.3775 0.4234 0.071 Uiso 1 1 calc R U
H9B H 0.4287 0.3616 0.4115 0.071 Uiso 1 1 calc R U
H9C H 0.3894 0.3674 0.3620 0.071 Uiso 1 1 calc R U
C10 C 0.4221(3) 0.5174(5) 0.4500(3) 0.0385(15) Uani 1 1 d . .
H10A H 0.4289 0.5797 0.4481 0.058 Uiso 1 1 calc R U
H10B H 0.4518 0.4868 0.4624 0.058 Uiso 1 1 calc R U
H10C H 0.3961 0.5070 0.4758 0.058 Uiso 1 1 calc R U
C11 C 0.4447(3) 0.5037(5) 0.3551(3) 0.0424(17) Uani 1 1 d . .
H11A H 0.4344 0.4806 0.3193 0.064 Uiso 1 1 calc R U
H11B H 0.4754 0.4761 0.3672 0.064 Uiso 1 1 calc R U
H11C H 0.4495 0.5664 0.3524 0.064 Uiso 1 1 calc R U
C12 C 0.3602(2) 0.5286(6) 0.3774(3) 0.0451(18) Uani 1 1 d . .
H12A H 0.3650 0.5915 0.3773 0.068 Uiso 1 1 calc R U
H12B H 0.3344 0.5138 0.4026 0.068 Uiso 1 1 calc R U
H12C H 0.3506 0.5091 0.3406 0.068 Uiso 1 1 calc R U
C13 C 0.1744(3) 0.7174(5) 0.3525(3) 0.0484(18) Uani 1 1 d . .
H13A H 0.1942 0.7563 0.3308 0.073 Uiso 1 1 calc R U
H13B H 0.1757 0.7362 0.3907 0.073 Uiso 1 1 calc R U
H13C H 0.1404 0.7187 0.3387 0.073 Uiso 1 1 calc R U
C14 C 0.1913(3) 0.5978(7) 0.2916(3) 0.058(2) Uani 1 1 d . .
H14A H 0.2098 0.6380 0.2692 0.087 Uiso 1 1 calc R U
H14B H 0.1571 0.5965 0.2787 0.087 Uiso 1 1 calc R U
H14C H 0.2054 0.5396 0.2890 0.087 Uiso 1 1 calc R U
C15 C 0.2450(3) 0.6276(7) 0.3701(4) 0.072(3) Uani 1 1 d . .
H15A H 0.2584 0.5688 0.3692 0.108 Uiso 1 1 calc R U
H15B H 0.2459 0.6489 0.4077 0.108 Uiso 1 1 calc R U
H15C H 0.2646 0.6658 0.3475 0.108 Uiso 1 1 calc R U
C16 C 0.1618(5) 0.5723(6) 0.3820(5) 0.088(4) Uani 1 1 d . .
H16A H 0.1306 0.5626 0.3621 0.131 Uiso 1 1 calc R U
H16B H 0.1556 0.6019 0.4165 0.131 Uiso 1 1 calc R U
H16C H 0.1777 0.5166 0.3896 0.131 Uiso 1 1 calc R U
C17 C 0.0106(3) 0.9579(6) 0.3458(4) 0.059(2) Uani 1 1 d . .
H17A H -0.0082 1.0070 0.3596 0.088 Uiso 1 1 calc R U
H17B H 0.0334 0.9372 0.3745 0.088 Uiso 1 1 calc R U
H17C H -0.0119 0.9111 0.3350 0.088 Uiso 1 1 calc R U
C18 C 0.0740(2) 1.0557(4) 0.3141(3) 0.0372(15) Uani 1 1 d . .
H18A H 0.0562 1.1066 0.3267 0.056 Uiso 1 1 calc R U
H18B H 0.0933 1.0716 0.2826 0.056 Uiso 1 1 calc R U
H18C H 0.0960 1.0346 0.3435 0.056 Uiso 1 1 calc R U
C19 C 0.0660(3) 0.9103(5) 0.2765(3) 0.0430(17) Uani 1 1 d . .
H19A H 0.0884 0.8879 0.3051 0.064 Uiso 1 1 calc R U
H19B H 0.0849 0.9288 0.2452 0.064 Uiso 1 1 calc R U
H19C H 0.0430 0.8647 0.2650 0.064 Uiso 1 1 calc R U
C20 C 0.0036(3) 1.0200(6) 0.2554(4) 0.059(2) Uani 1 1 d . .
H20A H -0.0192 0.9740 0.2439 0.089 Uiso 1 1 calc R U
H20B H 0.0218 1.0398 0.2240 0.089 Uiso 1 1 calc R U
H20C H -0.0148 1.0686 0.2703 0.089 Uiso 1 1 calc R U
C21 C 0.2136(3) 0.3153(5) 0.3681(3) 0.0467(18) Uani 1 1 d . .
H21A H 0.2306 0.3603 0.3478 0.070 Uiso 1 1 calc R U
H21B H 0.2272 0.3126 0.4055 0.070 Uiso 1 1 calc R U
H21C H 0.1787 0.3290 0.3689 0.070 Uiso 1 1 calc R U
C22 C 0.1998(5) 0.2314(7) 0.2847(4) 0.101(5) Uani 1 1 d . .
H22A H 0.2076 0.1769 0.2665 0.152 Uiso 1 1 calc R U
H22B H 0.2141 0.2799 0.2648 0.152 Uiso 1 1 calc R U
H22C H 0.1643 0.2386 0.2855 0.152 Uiso 1 1 calc R U
C23 C 0.2742(3) 0.2120(6) 0.3371(4) 0.062(2) Uani 1 1 d . .
H23A H 0.2789 0.1573 0.3177 0.093 Uiso 1 1 calc R U
H23B H 0.2890 0.2078 0.3738 0.093 Uiso 1 1 calc R U
H23C H 0.2896 0.2592 0.3172 0.093 Uiso 1 1 calc R U
C24 C 0.1995(4) 0.1602(5) 0.3740(4) 0.069(3) Uani 1 1 d . .
H24A H 0.1646 0.1715 0.3791 0.104 Uiso 1 1 calc R U
H24B H 0.2166 0.1581 0.4096 0.104 Uiso 1 1 calc R U
H24C H 0.2033 0.1046 0.3553 0.104 Uiso 1 1 calc R U
C25 C 0.1267(3) 0.5060(5) 0.1566(4) 0.051(2) Uani 1 1 d . .
H25A H 0.1422 0.5627 0.1617 0.077 Uiso 1 1 calc R U
H25B H 0.1134 0.4866 0.1911 0.077 Uiso 1 1 calc R U
H25C H 0.1002 0.5104 0.1289 0.077 Uiso 1 1 calc R U
C26 C 0.1838(3) 0.4692(6) 0.0851(3) 0.054(2) Uani 1 1 d . .
H26A H 0.2121 0.4332 0.0768 0.081 Uiso 1 1 calc R U
H26B H 0.1938 0.5301 0.0871 0.081 Uiso 1 1 calc R U
H26C H 0.1585 0.4622 0.0562 0.081 Uiso 1 1 calc R U
C27 C 0.2054(3) 0.4403(5) 0.1803(3) 0.0433(16) Uani 1 1 d . .
H27A H 0.2278 0.3927 0.1721 0.065 Uiso 1 1 calc R U
H27B H 0.1922 0.4316 0.2166 0.065 Uiso 1 1 calc R U
H27C H 0.2232 0.4954 0.1795 0.065 Uiso 1 1 calc R U
C28 C 0.1425(3) 0.3536(5) 0.1334(4) 0.052(2) Uani 1 1 d . .
H28A H 0.1160 0.3538 0.1057 0.078 Uiso 1 1 calc R U
H28B H 0.1296 0.3362 0.1686 0.078 Uiso 1 1 calc R U
H28C H 0.1679 0.3127 0.1228 0.078 Uiso 1 1 calc R U
C29 C 0.3966(4) 0.2391(7) 0.1168(5) 0.079(3) Uani 1 1 d . .
H29A H 0.3969 0.1795 0.1306 0.119 Uiso 1 1 calc R U
H29B H 0.3664 0.2492 0.0953 0.119 Uiso 1 1 calc R U
H29C H 0.3983 0.2796 0.1475 0.119 Uiso 1 1 calc R U
C30 C 0.4431(4) 0.3432(6) 0.0633(5) 0.072(3) Uani 1 1 d . .
H30A H 0.4464 0.3818 0.0949 0.108 Uiso 1 1 calc R U
H30B H 0.4137 0.3588 0.0417 0.108 Uiso 1 1 calc R U
H30C H 0.4720 0.3489 0.0408 0.108 Uiso 1 1 calc R U
C31 C 0.4347(5) 0.1944(7) 0.0346(4) 0.091(4) Uani 1 1 d . .
H31A H 0.4620 0.2052 0.0105 0.137 Uiso 1 1 calc R U
H31B H 0.4037 0.2055 0.0148 0.137 Uiso 1 1 calc R U
H31C H 0.4357 0.1341 0.0469 0.137 Uiso 1 1 calc R U
C32 C 0.4848(4) 0.2284(10) 0.1122(7) 0.134(7) Uani 1 1 d . .
H32A H 0.4870 0.2599 0.1469 0.201 Uiso 1 1 calc R U
H32B H 0.5129 0.2433 0.0902 0.201 Uiso 1 1 calc R U
H32C H 0.4849 0.1659 0.1194 0.201 Uiso 1 1 calc R U
C33 C 0.4342(6) 0.8158(9) 0.1783(6) 0.119(6) Uani 1 1 d . .
H33A H 0.4554 0.8605 0.1948 0.178 Uiso 1 1 calc R U
H33B H 0.4017 0.8195 0.1937 0.178 Uiso 1 1 calc R U
H33C H 0.4316 0.8248 0.1388 0.178 Uiso 1 1 calc R U
C34 C 0.4982(5) 0.7044(13) 0.1609(6) 0.150(8) Uani 1 1 d . .
H34A H 0.5263 0.7386 0.1741 0.225 Uiso 1 1 calc R U
H34B H 0.4925 0.7148 0.1219 0.225 Uiso 1 1 calc R U
H34C H 0.5048 0.6427 0.1671 0.225 Uiso 1 1 calc R U
C35 C 0.4528(4) 0.7014(9) 0.2464(4) 0.085(4) Uani 1 1 d . .
H35A H 0.4577 0.6385 0.2485 0.127 Uiso 1 1 calc R U
H35B H 0.4207 0.7162 0.2604 0.127 Uiso 1 1 calc R U
H35C H 0.4784 0.7306 0.2684 0.127 Uiso 1 1 calc R U
C36 C 0.4158(6) 0.6837(18) 0.1595(7) 0.196(12) Uani 1 1 d . .
H36A H 0.4025 0.7213 0.1305 0.294 Uiso 1 1 calc R U
H36B H 0.3898 0.6686 0.1844 0.294 Uiso 1 1 calc R U
H36C H 0.4288 0.6307 0.1434 0.294 Uiso 1 1 calc R U

loop_
_atom_site_aniso_label
_atom_site_aniso_U_11
_atom_site_aniso_U_22
_atom_site_aniso_U_33
_atom_site_aniso_U_23
_atom_site_aniso_U_13
_atom_site_aniso_U_12
Nb1 0.0152(2) 0.0293(3) 0.0164(2) -0.00299(18) 0.00064(16) -0.00196(18)
Nb2 0.0169(2) 0.0249(2) 0.0127(2) 0.00039(17) 0.00331(16) 0.00049(17)
Nb3 0.0156(2) 0.0203(2) 0.0212(2) -0.00049(18) 0.00359(17) 0.00357(17)
Nb4 0.0171(2) 0.0289(3) 0.0189(2) 0.00094(19) -0.00127(17) 0.00491(18)
Nb5 0.0184(2) 0.0215(2) 0.0162(2) 0.00268(17) 0.00335(16) 0.00061(17)
Nb6 0.0163(2) 0.0220(2) 0.0134(2) -0.00098(17) 0.00105(16) 0.00040(17)
Nb7 0.0169(2) 0.0236(2) 0.0178(2) 0.00183(18) 0.00179(17) 0.00371(18)
Nb8 0.0150(2) 0.0203(2) 0.0211(2) 0.00059(18) 0.00313(17) -0.00052(17)
Nb9 0.0181(2) 0.0242(2) 0.0189(2) -0.00304(18) -0.00036(17) 0.00072(18)
P1 0.0230(7) 0.0203(6) 0.0253(7) -0.0025(5) 0.0083(5) -0.0021(5)
P2 0.0135(6) 0.0272(7) 0.0164(6) -0.0007(5) 0.0014(5) -0.0021(5)
P3 0.0143(6) 0.0275(7) 0.0287(7) 0.0011(6) -0.0009(5) 0.0017(5)
P4 0.0197(6) 0.0316(7) 0.0134(6) 0.0028(5) -0.0006(5) 0.0051(5)
P5 0.0121(5) 0.0203(6) 0.0122(5) 0.0011(5) 0.0005(4) 0.0016(5)
O1 0.025(2) 0.051(3) 0.029(2) -0.014(2) -0.0009(17) -0.0093(19)
O2 0.0204(18) 0.033(2) 0.0168(17) -0.0051(15) 0.0001(14) -0.0005(16)
O3 0.0209(18) 0.035(2) 0.0159(17) 0.0047(16) -0.0004(14) 0.0013(16)
O4 0.0177(18) 0.031(2) 0.0196(18) 0.0002(16) 0.0010(14) -0.0006(15)
O5 0.028(2) 0.026(2) 0.031(2) -0.0014(17) 0.0032(17) -0.0037(17)
O6 0.0142(16) 0.0251(18) 0.0109(15) 0.0011(13) 0.0009(12) 0.0003(14)
O7 0.027(2) 0.034(2) 0.0169(18) 0.0007(16) 0.0075(15) 0.0024(17)
O8 0.0184(17) 0.0254(19) 0.0186(17) 0.0004(15) 0.0058(14) 0.0024(15)
O9 0.0189(18) 0.0256(19) 0.0187(17) -0.0009(15) 0.0040(14) -0.0029(15)
O10 0.0215(18) 0.030(2) 0.0151(17) 0.0039(15) 0.0035(14) 0.0031(15)
O11 0.0217(19) 0.0240(19) 0.033(2) -0.0010(16) 0.0106(16) 0.0038(15)
O12 0.026(2) 0.0238(19) 0.0251(19) -0.0018(16) 0.0080(16) -0.0011(16)
O13 0.0214(19) 0.027(2) 0.0237(19) 0.0045(16) 0.0001(15) 0.0073(16)
O14 0.0179(18) 0.027(2) 0.029(2) -0.0005(16) 0.0009(15) -0.0013(15)
O15 0.0138(16) 0.0206(17) 0.0176(17) 0.0010(14) 0.0015(13) 0.0028(13)
O16 0.026(2) 0.043(2) 0.023(2) 0.0020(18) -0.0043(16) 0.0102(18)
O17 0.0204(19) 0.030(2) 0.032(2) -0.0042(17) 0.0035(16) -0.0040(16)
O18 0.0229(19) 0.027(2) 0.0237(19) -0.0032(16) -0.0053(15) 0.0070(16)
O19 0.0222(19) 0.031(2) 0.0190(18) 0.0047(16) -0.0002(14) 0.0017(16)
O20 0.032(2) 0.027(2) 0.027(2) 0.0087(17) 0.0094(17) -0.0001(17)
O21 0.0217(18) 0.0217(18) 0.0153(17) -0.0005(14) 0.0025(14) 0.0018(14)
O22 0.0161(17) 0.0218(18) 0.030(2) -0.0039(16) -0.0001(15) 0.0001(14)
O23 0.026(2) 0.032(2) 0.026(2) -0.0051(17) 0.0068(16) -0.0014(17)
O24 0.0132(16) 0.0240(18) 0.0124(16) 0.0023(14) 0.0010(12) 0.0004(13)
O25 0.0225(18) 0.0254(19) 0.0173(17) -0.0028(15) 0.0018(14) 0.0020(15)
O26 0.0170(17) 0.0278(19) 0.0163(17) -0.0009(15) 0.0004(13) 0.0012(15)
O27 0.0182(18) 0.0273(19) 0.0197(18) 0.0015(15) 0.0031(14) 0.0029(15)
O28 0.0155(17) 0.0252(19) 0.0188(17) -0.0010(15) -0.0001(13) 0.0004(14)
O29 0.026(2) 0.030(2) 0.030(2) 0.0029(17) 0.0030(16) 0.0079(17)
O30 0.0206(18) 0.034(2) 0.0157(17) 0.0019(15) -0.0003(14) 0.0076(16)
O31 0.0213(18) 0.0252(19) 0.0224(19) 0.0035(15) 0.0056(15) 0.0034(15)
O32 0.0193(18) 0.0236(18) 0.0202(18) -0.0020(15) 0.0013(14) 0.0011(15)
O33 0.0136(16) 0.0221(17) 0.0130(16) 0.0020(13) 0.0002(12) 0.0001(13)
O34 0.0219(19) 0.0239(19) 0.032(2) 0.0027(16) 0.0087(16) 0.0003(15)
O35 0.0186(18) 0.030(2) 0.0245(19) -0.0038(16) 0.0022(15) -0.0032(15)
O36 0.0192(18) 0.027(2) 0.030(2) 0.0020(16) 0.0000(15) -0.0002(15)
O37 0.0215(19) 0.033(2) 0.028(2) -0.0080(17) -0.0014(16) -0.0003(16)
O38 0.029(2) 0.025(2) 0.032(2) -0.0010(17) 0.0059(17) -0.0045(17)
O39 0.0168(18) 0.034(2) 0.0231(19) -0.0026(16) 0.0027(15) -0.0033(16)
O40 0.0165(19) 0.043(2) 0.037(2) 0.0003(19) 0.0008(16) 0.0000(17)
O41 0.031(2) 0.039(2) 0.0177(18) 0.0061(17) -0.0027(16) 0.0094(18)
O42 0.049(3) 0.049(3) 0.040(3) 0.000(2) -0.004(2) -0.013(2)
O43 0.076(4) 0.037(3) 0.101(5) -0.016(3) -0.036(4) 0.018(3)
O44 0.057(3) 0.037(3) 0.035(3) 0.007(2) -0.009(2) 0.009(2)
O45 0.026(2) 0.063(4) 0.075(4) -0.028(3) 0.007(2) 0.000(2)
O46 0.055(4) 0.114(6) 0.056(4) 0.012(4) 0.001(3) 0.012(4)
O47 0.047(3) 0.058(3) 0.052(3) -0.014(3) 0.007(2) 0.026(3)
O48 0.028(2) 0.045(3) 0.069(4) -0.004(3) -0.011(2) 0.002(2)
O49 0.058(3) 0.047(3) 0.055(3) -0.016(3) -0.018(3) 0.001(3)
O50 0.045(3) 0.090(4) 0.049(3) -0.037(3) 0.020(2) -0.028(3)
O51 0.040(3) 0.060(4) 0.074(4) 0.015(3) 0.006(3) -0.014(3)
O52 0.030(2) 0.075(4) 0.031(2) -0.005(2) 0.0007(19) -0.007(2)
O53 0.070(4) 0.042(3) 0.053(3) 0.000(3) 0.003(3) 0.002(3)
O54 0.087(5) 0.067(4) 0.047(3) -0.002(3) 0.007(3) 0.043(3)
O55 0.117(6) 0.036(3) 0.053(3) 0.003(3) 0.019(4) -0.015(3)
O56 0.047(3) 0.068(4) 0.071(4) -0.007(3) 0.014(3) -0.006(3)
O57 0.054(3) 0.058(4) 0.064(4) 0.003(3) 0.002(3) -0.007(3)
O58 0.047(3) 0.092(5) 0.088(5) 0.022(4) -0.016(3) -0.026(3)
O59 0.067(4) 0.083(5) 0.066(4) -0.009(4) 0.023(3) -0.016(4)
O60 0.093(5) 0.057(4) 0.076(5) 0.021(3) 0.016(4) 0.014(4)
O61 0.140(7) 0.067(4) 0.070(5) 0.026(4) 0.032(5) 0.028(5)
O62 0.066(4) 0.047(3) 0.104(5) -0.013(3) -0.019(4) -0.001(3)
O63 0.034(3) 0.292(14) 0.080(5) 0.106(7) 0.002(3) 0.007(5)
O64 0.035(3) 0.201(10) 0.091(6) 0.073(6) 0.001(3) 0.018(5)
O65 0.114(7) 0.248(14) 0.091(6) 0.058(8) -0.043(6) -0.112(9)
O66 0.036(9) 0.028(8) 0.038(9) 0.014(6) -0.024(6) -0.017(6)
O67 0.160(14) 0.40(3) 0.173(14) 0.002(16) 0.044(11) -0.058(16)
O68 0.244(16) 0.32(2) 0.079(7) 0.049(10) -0.009(8) -0.194(15)
O69 0.044(12) 0.036(12) 0.018(10) -0.012(8) -0.015(8) 0.014(9)
O70 0.115(16) 0.86(9) 0.26(4) 0.23(5) -0.015(17) -0.19(3)
O71 0.022(2) 0.056(3) 0.030(2) -0.006(2) -0.0013(17) -0.0081(19)
N1 0.023(3) 0.044(3) 0.039(3) -0.005(2) -0.004(2) 0.007(2)
N2 0.045(3) 0.023(2) 0.022(2) 0.0006(19) -0.002(2) 0.003(2)
N3 0.025(2) 0.042(3) 0.021(2) 0.003(2) 0.0066(19) 0.003(2)
N4 0.043(3) 0.031(3) 0.019(2) 0.001(2) 0.006(2) -0.006(2)
N5 0.032(3) 0.047(3) 0.047(3) -0.006(3) 0.014(3) -0.001(3)
N6 0.054(4) 0.029(3) 0.028(3) -0.003(2) -0.003(2) 0.006(2)
N7 0.038(3) 0.020(2) 0.034(3) 0.001(2) 0.009(2) -0.002(2)
N8 0.027(3) 0.039(3) 0.047(3) 0.000(3) 0.007(2) -0.002(2)
N9 0.034(3) 0.052(4) 0.050(4) 0.017(3) 0.014(3) 0.008(3)
C1 0.088(8) 0.054(6) 0.153(13) 0.030(7) -0.016(8) 0.000(6)
C2 0.059(6) 0.252(19) 0.077(8) -0.093(10) -0.015(6) 0.054(9)
C3 0.044(5) 0.090(7) 0.080(7) -0.033(6) -0.018(4) 0.005(5)
C4 0.027(3) 0.051(4) 0.063(5) 0.004(4) -0.009(3) 0.010(3)
C5 0.060(5) 0.037(4) 0.058(5) 0.011(4) 0.019(4) 0.001(3)
C6 0.048(4) 0.021(3) 0.022(3) 0.001(2) -0.003(2) -0.002(3)
C7 0.050(4) 0.037(4) 0.031(3) -0.009(3) -0.001(3) 0.006(3)
C8 0.079(6) 0.036(4) 0.035(4) -0.008(3) -0.026(4) 0.010(4)
C9 0.044(4) 0.044(4) 0.053(4) 0.007(3) 0.002(3) -0.009(3)
C10 0.037(3) 0.054(4) 0.024(3) -0.009(3) -0.005(3) 0.010(3)
C11 0.033(3) 0.064(5) 0.031(3) 0.011(3) 0.009(3) -0.006(3)
C12 0.029(3) 0.079(5) 0.027(3) 0.003(3) 0.000(3) 0.019(3)
C13 0.050(4) 0.044(4) 0.051(4) -0.007(3) 0.002(3) 0.004(3)
C14 0.064(5) 0.086(6) 0.024(3) -0.017(4) -0.003(3) 0.022(5)
C15 0.062(6) 0.104(8) 0.048(5) -0.024(5) -0.025(4) 0.038(6)
C16 0.141(11) 0.048(5) 0.078(7) 0.013(5) 0.056(7) -0.016(6)
C17 0.045(4) 0.061(5) 0.073(6) -0.006(4) 0.035(4) -0.007(4)
C18 0.030(3) 0.038(4) 0.043(4) -0.002(3) 0.009(3) -0.002(3)
C19 0.039(4) 0.037(4) 0.053(4) -0.007(3) 0.015(3) -0.001(3)
C20 0.035(4) 0.076(6) 0.067(6) -0.010(5) 0.003(4) 0.012(4)
C21 0.058(5) 0.033(4) 0.048(4) -0.014(3) -0.003(4) 0.001(3)
C22 0.177(13) 0.057(6) 0.066(6) -0.023(5) -0.073(8) 0.032(7)
C23 0.064(6) 0.053(5) 0.072(6) 0.008(4) 0.019(5) 0.013(4)
C24 0.085(7) 0.037(4) 0.087(7) -0.005(4) 0.034(6) -0.014(4)
C25 0.041(4) 0.040(4) 0.073(6) -0.002(4) 0.002(4) 0.014(3)
C26 0.065(5) 0.067(5) 0.030(4) 0.012(4) 0.008(3) -0.029(4)
C27 0.046(4) 0.046(4) 0.037(4) 0.000(3) 0.001(3) 0.004(3)
C28 0.069(5) 0.027(3) 0.059(5) -0.005(3) 0.012(4) -0.010(3)
C29 0.076(7) 0.060(6) 0.105(8) -0.028(6) 0.055(6) -0.017(5)
C30 0.070(6) 0.047(5) 0.101(8) 0.000(5) 0.031(6) 0.003(4)
C31 0.157(12) 0.064(6) 0.056(6) -0.011(5) 0.047(7) -0.045(7)
C32 0.065(7) 0.156(14) 0.178(15) 0.112(12) -0.055(9) -0.035(8)
C33 0.141(13) 0.118(11) 0.100(10) 0.047(9) 0.050(9) 0.071(10)
C34 0.073(8) 0.27(2) 0.114(11) 0.090(13) 0.041(8) 0.100(11)
C35 0.059(6) 0.134(10) 0.060(6) 0.044(7) -0.002(5) 0.020(6)
C36 0.101(12) 0.40(4) 0.091(11) 0.013(17) 0.009(9) -0.086(18)

loop_
_atom_type_symbol
_atom_type_description
_atom_type_scat_dispersion_real
_atom_type_scat_dispersion_imag
_atom_type_scat_source
C C 0.0033 0.0016 'International Tables Vol C Tables 4.2.6.8 and 6.1.1.4'
H H 0.0000 0.0000 'International Tables Vol C Tables 4.2.6.8 and 6.1.1.4'
N N 0.0061 0.0033 'International Tables Vol C Tables 4.2.6.8 and 6.1.1.4'
O O 0.0106 0.0060 'International Tables Vol C Tables 4.2.6.8 and 6.1.1.4'
P P 0.1023 0.0942 'International Tables Vol C Tables 4.2.6.8 and 6.1.1.4'
Nb Nb -2.0727 0.6215 'International Tables Vol C Tables 4.2.6.8 and 6.1.1.4'

loop_
_geom_angle_atom_site_label_1
_geom_angle_atom_site_label_2
_geom_angle_atom_site_label_3
_geom_angle
O1 Nb1 O2 101.28(18)
O1 Nb1 O5 98.6(2)
O2 Nb1 O5 93.61(17)
O1 Nb1 O4 98.93(18)
O2 Nb1 O4 159.37(16)
O5 Nb1 O4 87.39(16)
O1 Nb1 O3 93.8(2)
O2 Nb1 O3 89.23(16)
O5 Nb1 O3 166.43(16)
O4 Nb1 O3 85.33(15)
O1 Nb1 O6 174.06(17)
O2 Nb1 O6 73.59(14)
O5 Nb1 O6 84.81(15)
O4 Nb1 O6 86.00(13)
O3 Nb1 O6 83.26(14)
O7 Nb2 O8 98.97(17)
O7 Nb2 O9 102.57(17)
O8 Nb2 O9 92.52(16)
O7 Nb2 O2 99.97(17)
O8 Nb2 O2 93.14(16)
O9 Nb2 O2 155.58(15)
O7 Nb2 O10 96.14(16)
O8 Nb2 O10 164.82(14)
O9 Nb2 O10 82.76(15)
O2 Nb2 O10 85.63(16)
O7 Nb2 O6 171.59(16)
O8 Nb2 O6 83.90(13)
O9 Nb2 O6 85.13(13)
O2 Nb2 O6 71.89(13)
O10 Nb2 O6 81.34(13)
O11 Nb3 O8 103.31(17)
O11 Nb3 O12 94.56(17)
O8 Nb3 O12 93.75(16)
O11 Nb3 O14 92.13(17)
O8 Nb3 O14 92.51(16)
O12 Nb3 O14 169.55(16)
O11 Nb3 O13 101.15(17)
O8 Nb3 O13 155.36(15)
O12 Nb3 O13 87.17(16)
O14 Nb3 O13 83.66(16)
O11 Nb3 O15 170.22(16)
O8 Nb3 O15 86.03(14)
O12 Nb3 O15 87.64(14)
O14 Nb3 O15 84.45(14)
O13 Nb3 O15 69.40(13)
O16 Nb4 O18 105.14(18)
O16 Nb4 O19 96.88(18)
O18 Nb4 O19 98.82(17)
O16 Nb4 O17 92.60(19)
O18 Nb4 O17 86.09(17)
O19 Nb4 O17 167.76(16)
O16 Nb4 O13 98.95(17)
O18 Nb4 O13 153.29(15)
O19 Nb4 O13 89.44(16)
O17 Nb4 O13 81.42(15)
O16 Nb4 O15 168.29(17)
O18 Nb4 O15 86.20(14)
O19 Nb4 O15 83.98(14)
O17 Nb4 O15 85.18(14)
O13 Nb4 O15 69.36(13)
O20 Nb5 O19 100.17(18)
O20 Nb5 O21 98.30(17)
O19 Nb5 O21 99.80(16)
O20 Nb5 O23 96.76(18)
O19 Nb5 O23 88.04(16)
O21 Nb5 O23 161.48(16)
O20 Nb5 O22 98.89(18)
O19 Nb5 O22 159.07(15)
O21 Nb5 O22 85.90(15)
O23 Nb5 O22 81.18(16)
O20 Nb5 O24 171.96(16)
O19 Nb5 O24 81.74(14)
O21 Nb5 O24 73.66(13)
O23 Nb5 O24 91.10(14)
O22 Nb5 O24 80.59(13)
O25 Nb6 O28 100.63(16)
O25 Nb6 O21 103.00(16)
O28 Nb6 O21 97.40(16)
O25 Nb6 O26 95.01(16)
O28 Nb6 O26 160.44(15)
O21 Nb6 O26 90.39(15)
O25 Nb6 O27 103.74(16)
O28 Nb6 O27 86.98(15)
O21 Nb6 O27 151.57(15)
O26 Nb6 O27 77.88(14)
O25 Nb6 O24 172.81(15)
O28 Nb6 O24 85.51(13)
O21 Nb6 O24 72.24(13)
O26 Nb6 O24 79.81(13)
O27 Nb6 O24 80.18(13)
O29 Nb7 O32 100.06(18)
O29 Nb7 O31 104.53(17)
O32 Nb7 O31 95.19(16)
O29 Nb7 O30 96.71(17)
O32 Nb7 O30 159.30(16)
O31 Nb7 O30 92.25(16)
O29 Nb7 O27 102.72(17)
O32 Nb7 O27 85.01(15)
O31 Nb7 O27 152.26(15)
O30 Nb7 O27 79.50(15)
O29 Nb7 O33 175.55(16)
O32 Nb7 O33 76.38(14)
O31 Nb7 O33 73.39(14)
O30 Nb7 O33 87.34(13)
O27 Nb7 O33 79.77(13)
O34 Nb8 O9 104.95(17)
O34 Nb8 O31 98.47(17)
O9 Nb8 O31 98.78(16)
O34 Nb8 O36 95.54(17)
O9 Nb8 O36 89.18(16)
O31 Nb8 O36 161.49(16)
O34 Nb8 O35 100.41(17)
O9 Nb8 O35 152.95(15)
O31 Nb8 O35 86.53(15)
O36 Nb8 O35 79.06(16)
O34 Nb8 O33 167.32(15)
O9 Nb8 O33 85.99(14)
O31 Nb8 O33 73.10(14)
O36 Nb8 O33 90.95(14)
O35 Nb8 O33 70.10(13)
O37 Nb9 O28 102.36(17)
O37 Nb9 O18 101.78(18)
O28 Nb9 O18 89.00(16)
O37 Nb9 O32 101.70(17)
O28 Nb9 O32 83.24(15)
O18 Nb9 O32 156.35(15)
O37 Nb9 O35 95.93(17)
O28 Nb9 O35 158.88(15)
O18 Nb9 O35 97.59(16)
O32 Nb9 O35 82.79(15)
O37 Nb9 O33 167.09(16)
O28 Nb9 O33 89.80(13)
O18 Nb9 O33 82.52(14)
O32 Nb9 O33 75.17(13)
O35 Nb9 O33 71.34(13)
O38 P1 O5 110.3(2)
O38 P1 O23 111.0(2)
O5 P1 O23 110.9(2)
O38 P1 O12 110.2(2)
O5 P1 O12 108.4(2)
O23 P1 O12 106.0(2)
O39 P2 O22 111.1(2)
O39 P2 O4 109.9(2)
O22 P2 O4 109.8(2)
O39 P2 O26 110.1(2)
O22 P2 O26 107.7(2)
O4 P2 O26 108.2(2)
O40 P3 O36 109.6(2)
O40 P3 O17 112.5(2)
O36 P3 O17 109.7(2)
O40 P3 O14 110.8(2)
O36 P3 O14 108.4(2)
O17 P3 O14 105.7(2)
O41 P4 O30 109.4(2)
O41 P4 O10 111.6(2)
O30 P4 O10 110.2(2)
O41 P4 O3 110.7(2)
O30 P4 O3 107.7(2)
O10 P4 O3 107.1(2)
O24 P5 O6 110.83(19)
O24 P5 O15 110.7(2)
O6 P5 O15 109.1(2)
O24 P5 O33 108.54(19)
O6 P5 O33 109.64(19)
O15 P5 O33 107.98(19)
Nb1 O2 Nb2 119.84(19)
P4 O3 Nb1 131.8(2)
P2 O4 Nb1 159.8(3)
P1 O5 Nb1 161.1(3)
P5 O6 Nb1 138.8(2)
P5 O6 Nb2 126.04(19)
Nb1 O6 Nb2 92.46(12)
Nb3 O8 Nb2 151.5(2)
Nb8 O9 Nb2 158.2(2)
P4 O10 Nb2 133.8(2)
P1 O12 Nb3 153.8(2)
Nb3 O13 Nb4 114.96(17)
P3 O14 Nb3 136.2(2)
P5 O15 Nb4 121.11(19)
P5 O15 Nb3 135.1(2)
Nb4 O15 Nb3 102.24(13)
P3 O17 Nb4 134.2(2)
Nb4 O18 Nb9 159.3(2)
Nb4 O19 Nb5 150.9(2)
Nb6 O21 Nb5 121.64(18)
P2 O22 Nb5 134.6(2)
P1 O23 Nb5 155.0(3)
P5 O24 Nb5 132.8(2)
P5 O24 Nb6 132.9(2)
Nb5 O24 Nb6 90.48(11)
P2 O26 Nb6 132.7(2)
Nb6 O27 Nb7 138.96(18)
Nb6 O28 Nb9 142.7(2)
P4 O30 Nb7 158.3(2)
Nb7 O31 Nb8 124.15(19)
Nb7 O32 Nb9 120.72(19)
P5 O33 Nb9 122.62(18)
P5 O33 Nb8 122.39(19)
Nb9 O33 Nb8 97.80(12)
P5 O33 Nb7 127.82(18)
Nb9 O33 Nb7 87.60(11)
Nb8 O33 Nb7 88.91(11)
Nb9 O35 Nb8 120.74(18)
P3 O36 Nb8 170.9(3)
C2 N1 C3 112.8(8)
C2 N1 C4 112.5(7)
C3 N1 C4 111.6(6)
C2 N1 C1 105.9(10)
C3 N1 C1 106.9(8)
C4 N1 C1 106.6(7)
C8 N2 C7 111.0(6)
C8 N2 C6 109.8(5)
C7 N2 C6 109.5(5)
C8 N2 C5 109.1(6)
C7 N2 C5 110.0(5)
C6 N2 C5 107.3(5)
C12 N3 C10 109.6(5)
C12 N3 C11 109.4(5)
C10 N3 C11 110.1(5)
C12 N3 C9 109.7(6)
C10 N3 C9 108.7(5)
C11 N3 C9 109.3(5)
C14 N4 C15 111.0(6)
C14 N4 C16 110.1(7)
C15 N4 C16 112.4(8)
C14 N4 C13 109.6(6)
C15 N4 C13 107.6(6)
C16 N4 C13 106.0(6)
C17 N5 C20 109.1(6)
C17 N5 C19 109.3(6)
C20 N5 C19 110.3(6)
C17 N5 C18 110.3(6)
C20 N5 C18 109.1(6)
C19 N5 C18 108.7(5)
C22 N6 C24 112.7(8)
C22 N6 C21 110.9(6)
C24 N6 C21 110.2(6)
C22 N6 C23 106.8(8)
C24 N6 C23 107.2(6)
C21 N6 C23 108.9(6)
C28 N7 C26 110.0(6)
C28 N7 C25 111.1(6)
C26 N7 C25 110.3(6)
C28 N7 C27 108.9(6)
C26 N7 C27 108.5(6)
C25 N7 C27 108.0(6)
C32 N8 C30 108.8(8)
C32 N8 C29 110.4(9)
C30 N8 C29 112.6(7)
C32 N8 C31 106.6(10)
C30 N8 C31 109.3(7)
C29 N8 C31 109.0(7)
C34 N9 C35 117.0(8)
C34 N9 C36 102.5(12)
C35 N9 C36 106.4(9)
C34 N9 C33 117.8(9)
C35 N9 C33 114.9(8)
C36 N9 C33 93.3(13)
N1 C1 H1A 109.5
N1 C1 H1B 109.5
H1A C1 H1B 109.5
N1 C1 H1C 109.5
H1A C1 H1C 109.5
H1B C1 H1C 109.5
N1 C2 H2A 109.5
N1 C2 H2B 109.5
H2A C2 H2B 109.5
N1 C2 H2C 109.5
H2A C2 H2C 109.5
H2B C2 H2C 109.5
N1 C3 H3A 109.5
N1 C3 H3B 109.5
H3A C3 H3B 109.5
N1 C3 H3C 109.5
H3A C3 H3C 109.5
H3B C3 H3C 109.5
N1 C4 H4A 109.5
N1 C4 H4B 109.5
H4A C4 H4B 109.5
N1 C4 H4C 109.5
H4A C4 H4C 109.5
H4B C4 H4C 109.5
N2 C5 H5A 109.5
N2 C5 H5B 109.5
H5A C5 H5B 109.5
N2 C5 H5C 109.5
H5A C5 H5C 109.5
H5B C5 H5C 109.5
N2 C6 H6A 109.5
N2 C6 H6B 109.5
H6A C6 H6B 109.5
N2 C6 H6C 109.5
H6A C6 H6C 109.5
H6B C6 H6C 109.5
N2 C7 H7A 109.5
N2 C7 H7B 109.5
H7A C7 H7B 109.5
N2 C7 H7C 109.5
H7A C7 H7C 109.5
H7B C7 H7C 109.5
N2 C8 H8A 109.5
N2 C8 H8B 109.5
H8A C8 H8B 109.5
N2 C8 H8C 109.5
H8A C8 H8C 109.5
H8B C8 H8C 109.5
N3 C9 H9A 109.5
N3 C9 H9B 109.5
H9A C9 H9B 109.5
N3 C9 H9C 109.5
H9A C9 H9C 109.5
H9B C9 H9C 109.5
N3 C10 H10A 109.5
N3 C10 H10B 109.5
H10A C10 H10B 109.5
N3 C10 H10C 109.5
H10A C10 H10C 109.5
H10B C10 H10C 109.5
N3 C11 H11A 109.5
N3 C11 H11B 109.5
H11A C11 H11B 109.5
N3 C11 H11C 109.5
H11A C11 H11C 109.5
H11B C11 H11C 109.5
N3 C12 H12A 109.5
N3 C12 H12B 109.5
H12A C12 H12B 109.5
N3 C12 H12C 109.5
H12A C12 H12C 109.5
H12B C12 H12C 109.5
N4 C13 H13A 109.5
N4 C13 H13B 109.5
H13A C13 H13B 109.5
N4 C13 H13C 109.5
H13A C13 H13C 109.5
H13B C13 H13C 109.5
N4 C14 H14A 109.5
N4 C14 H14B 109.5
H14A C14 H14B 109.5
N4 C14 H14C 109.5
H14A C14 H14C 109.5
H14B C14 H14C 109.5
N4 C15 H15A 109.5
N4 C15 H15B 109.5
H15A C15 H15B 109.5
N4 C15 H15C 109.5
H15A C15 H15C 109.5
H15B C15 H15C 109.5
N4 C16 H16A 109.5
N4 C16 H16B 109.5
H16A C16 H16B 109.5
N4 C16 H16C 109.5
H16A C16 H16C 109.5
H16B C16 H16C 109.5
N5 C17 H17A 109.5
N5 C17 H17B 109.5
H17A C17 H17B 109.5
N5 C17 H17C 109.5
H17A C17 H17C 109.5
H17B C17 H17C 109.5
N5 C18 H18A 109.5
N5 C18 H18B 109.5
H18A C18 H18B 109.5
N5 C18 H18C 109.5
H18A C18 H18C 109.5
H18B C18 H18C 109.5
N5 C19 H19A 109.5
N5 C19 H19B 109.5
H19A C19 H19B 109.5
N5 C19 H19C 109.5
H19A C19 H19C 109.5
H19B C19 H19C 109.5
N5 C20 H20A 109.5
N5 C20 H20B 109.5
H20A C20 H20B 109.5
N5 C20 H20C 109.5
H20A C20 H20C 109.5
H20B C20 H20C 109.5
N6 C21 H21A 109.5
N6 C21 H21B 109.5
H21A C21 H21B 109.5
N6 C21 H21C 109.5
H21A C21 H21C 109.5
H21B C21 H21C 109.5
N6 C22 H22A 109.5
N6 C22 H22B 109.5
H22A C22 H22B 109.5
N6 C22 H22C 109.5
H22A C22 H22C 109.5
H22B C22 H22C 109.5
N6 C23 H23A 109.5
N6 C23 H23B 109.5
H23A C23 H23B 109.5
N6 C23 H23C 109.5
H23A C23 H23C 109.5
H23B C23 H23C 109.5
N6 C24 H24A 109.5
N6 C24 H24B 109.5
H24A C24 H24B 109.5
N6 C24 H24C 109.5
H24A C24 H24C 109.5
H24B C24 H24C 109.5
N7 C25 H25A 109.5
N7 C25 H25B 109.5
H25A C25 H25B 109.5
N7 C25 H25C 109.5
H25A C25 H25C 109.5
H25B C25 H25C 109.5
N7 C26 H26A 109.5
N7 C26 H26B 109.5
H26A C26 H26B 109.5
N7 C26 H26C 109.5
H26A C26 H26C 109.5
H26B C26 H26C 109.5
N7 C27 H27A 109.5
N7 C27 H27B 109.5
H27A C27 H27B 109.5
N7 C27 H27C 109.5
H27A C27 H27C 109.5
H27B C27 H27C 109.5
N7 C28 H28A 109.5
N7 C28 H28B 109.5
H28A C28 H28B 109.5
N7 C28 H28C 109.5
H28A C28 H28C 109.5
H28B C28 H28C 109.5
N8 C29 H29A 109.5
N8 C29 H29B 109.5
H29A C29 H29B 109.5
N8 C29 H29C 109.5
H29A C29 H29C 109.5
H29B C29 H29C 109.5
N8 C30 H30A 109.5
N8 C30 H30B 109.5
H30A C30 H30B 109.5
N8 C30 H30C 109.5
H30A C30 H30C 109.5
H30B C30 H30C 109.5
N8 C31 H31A 109.5
N8 C31 H31B 109.5
H31A C31 H31B 109.5
N8 C31 H31C 109.5
H31A C31 H31C 109.5
H31B C31 H31C 109.5
N8 C32 H32A 109.5
N8 C32 H32B 109.5
H32A C32 H32B 109.5
N8 C32 H32C 109.5
H32A C32 H32C 109.5
H32B C32 H32C 109.5
N9 C33 H33A 109.5
N9 C33 H33B 109.5
H33A C33 H33B 109.5
N9 C33 H33C 109.5
H33A C33 H33C 109.5
H33B C33 H33C 109.5
N9 C34 H34A 109.5
N9 C34 H34B 109.5
H34A C34 H34B 109.5
N9 C34 H34C 109.5
H34A C34 H34C 109.5
H34B C34 H34C 109.5
N9 C35 H35A 109.5
N9 C35 H35B 109.5
H35A C35 H35B 109.5
N9 C35 H35C 109.5
H35A C35 H35C 109.5
H35B C35 H35C 109.5
N9 C36 H36A 109.5
N9 C36 H36B 109.5
H36A C36 H36B 109.5
N9 C36 H36C 109.5
H36A C36 H36C 109.5
H36B C36 H36C 109.5

loop_
_geom_bond_atom_site_label_1
_geom_bond_atom_site_label_2
_geom_bond_distance
Nb1 O1 1.751(4)
Nb1 O2 1.913(4)
Nb1 O5 2.002(4)
Nb1 O4 2.017(4)
Nb1 O3 2.036(4)
Nb1 O6 2.329(3)
Nb2 O7 1.758(4)
Nb2 O8 1.967(4)
Nb2 O9 1.979(4)
Nb2 O2 1.989(4)
Nb2 O10 2.080(4)
Nb2 O6 2.347(3)
Nb3 O11 1.745(4)
Nb3 O8 1.888(4)
Nb3 O12 1.990(4)
Nb3 O14 2.018(4)
Nb3 O13 2.151(4)
Nb3 O15 2.342(3)
Nb4 O16 1.754(4)
Nb4 O18 1.917(4)
Nb4 O19 1.945(4)
Nb4 O17 2.076(4)
Nb4 O13 2.165(4)
Nb4 O15 2.333(3)
Nb5 O20 1.753(4)
Nb5 O19 1.943(4)
Nb5 O21 1.950(4)
Nb5 O23 2.032(4)
Nb5 O22 2.078(4)
Nb5 O24 2.338(3)
Nb6 O25 1.763(4)
Nb6 O28 1.902(4)
Nb6 O21 1.920(4)
Nb6 O26 2.065(4)
Nb6 O27 2.128(4)
Nb6 O24 2.419(3)
Nb7 O29 1.768(4)
Nb7 O32 1.887(4)
Nb7 O31 1.914(4)
Nb7 O30 2.049(4)
Nb7 O27 2.128(4)
Nb7 O33 2.453(3)
Nb8 O34 1.765(4)
Nb8 O9 1.878(4)
Nb8 O31 1.960(4)
Nb8 O36 2.005(4)
Nb8 O35 2.141(4)
Nb8 O33 2.435(3)
Nb9 O37 1.740(4)
Nb9 O28 1.955(4)
Nb9 O18 1.961(4)
Nb9 O32 1.998(4)
Nb9 O35 2.072(4)
Nb9 O33 2.426(3)
P1 O38 1.510(4)
P1 O5 1.534(4)
P1 O23 1.541(4)
P1 O12 1.552(4)
P2 O39 1.513(4)
P2 O22 1.527(4)
P2 O4 1.541(4)
P2 O26 1.547(4)
P3 O40 1.508(4)
P3 O36 1.525(4)
P3 O17 1.526(4)
P3 O14 1.559(4)
P4 O41 1.510(4)
P4 O30 1.541(4)
P4 O10 1.542(4)
P4 O3 1.547(4)
P5 O24 1.528(3)
P5 O6 1.534(3)
P5 O15 1.542(4)
P5 O33 1.558(4)
O66 O70 1.43(3)
N1 C2 1.443(11)
N1 C3 1.455(10)
N1 C4 1.479(8)
N1 C1 1.500(12)
N2 C8 1.481(8)
N2 C7 1.481(8)
N2 C6 1.491(7)
N2 C5 1.495(9)
N3 C12 1.483(8)
N3 C10 1.489(8)
N3 C11 1.484(7)
N3 C9 1.493(9)
N4 C14 1.470(8)
N4 C15 1.478(10)
N4 C16 1.479(10)
N4 C13 1.504(9)
N5 C17 1.481(9)
N5 C20 1.489(10)
N5 C19 1.496(9)
N5 C18 1.499(9)
N6 C22 1.473(10)
N6 C24 1.474(10)
N6 C21 1.491(8)
N6 C23 1.505(10)
N7 C28 1.488(8)
N7 C26 1.489(8)
N7 C25 1.496(8)
N7 C27 1.512(9)
N8 C32 1.482(11)
N8 C30 1.480(10)
N8 C29 1.471(10)
N8 C31 1.475(11)
N9 C34 1.440(12)
N9 C35 1.457(11)
N9 C36 1.476(18)
N9 C33 1.479(13)
C1 H1A 0.9800
C1 H1B 0.9800
C1 H1C 0.9800
C2 H2A 0.9800
C2 H2B 0.9800
C2 H2C 0.9800
C3 H3A 0.9800
C3 H3B 0.9800
C3 H3C 0.9800
C4 H4A 0.9800
C4 H4B 0.9800
C4 H4C 0.9800
C5 H5A 0.9800
C5 H5B 0.9800
C5 H5C 0.9800
C6 H6A 0.9800
C6 H6B 0.9800
C6 H6C 0.9800
C7 H7A 0.9800
C7 H7B 0.9800
C7 H7C 0.9800
C8 H8A 0.9800
C8 H8B 0.9800
C8 H8C 0.9800
C9 H9A 0.9800
C9 H9B 0.9800
C9 H9C 0.9800
C10 H10A 0.9800
C10 H10B 0.9800
C10 H10C 0.9800
C11 H11A 0.9800
C11 H11B 0.9800
C11 H11C 0.9800
C12 H12A 0.9800
C12 H12B 0.9800
C12 H12C 0.9800
C13 H13A 0.9800
C13 H13B 0.9800
C13 H13C 0.9800
C14 H14A 0.9800
C14 H14B 0.9800
C14 H14C 0.9800
C15 H15A 0.9800
C15 H15B 0.9800
C15 H15C 0.9800
C16 H16A 0.9800
C16 H16B 0.9800
C16 H16C 0.9800
C17 H17A 0.9800
C17 H17B 0.9800
C17 H17C 0.9800
C18 H18A 0.9800
C18 H18B 0.9800
C18 H18C 0.9800
C19 H19A 0.9800
C19 H19B 0.9800
C19 H19C 0.9800
C20 H20A 0.9800
C20 H20B 0.9800
C20 H20C 0.9800
C21 H21A 0.9800
C21 H21B 0.9800
C21 H21C 0.9800
C22 H22A 0.9800
C22 H22B 0.9800
C22 H22C 0.9800
C23 H23A 0.9800
C23 H23B 0.9800
C23 H23C 0.9800
C24 H24A 0.9800
C24 H24B 0.9800
C24 H24C 0.9800
C25 H25A 0.9800
C25 H25B 0.9800
C25 H25C 0.9800
C26 H26A 0.9800
C26 H26B 0.9800
C26 H26C 0.9800
C27 H27A 0.9800
C27 H27B 0.9800
C27 H27C 0.9800
C28 H28A 0.9800
C28 H28B 0.9800
C28 H28C 0.9800
C29 H29A 0.9800
C29 H29B 0.9800
C29 H29C 0.9800
C30 H30A 0.9800
C30 H30B 0.9800
C30 H30C 0.9800
C31 H31A 0.9800
C31 H31B 0.9800
C31 H31C 0.9800
C32 H32A 0.9800
C32 H32B 0.9800
C32 H32C 0.9800
C33 H33A 0.9800
C33 H33B 0.9800
C33 H33C 0.9800
C34 H34A 0.9800
C34 H34B 0.9800
C34 H34C 0.9800
C35 H35A 0.9800
C35 H35B 0.9800
C35 H35C 0.9800
C36 H36A 0.9800
C36 H36B 0.9800
C36 H36C 0.9800
